data_4326988
loop_
_publ_author_name
'Heaweon Park'
'Jacob S. Baus'
'Sergey V. Lindeman'
'Adam T. Fiedler'

_publ_section_title
;
 Synthesis and Characterization of Fe(II) \b-Diketonato Complexes with
 Relevance to Acetylacetone Dioxygenase: Insights into the Electronic
 Properties of the 3-Histidine Facial Triad
;
_journal_name_full 'Inorganic Chemistry'
_journal_page_first 11978
_journal_page_last 11989
_journal_paper_doi 10.1021/ic201115s
_journal_volume 50
_journal_year 2011
_chemical_formula_moiety 'C37 H27 F3 Fe N6 O2 P, 4(C H2 Cl2), C F3 O3 S'
_chemical_formula_sum 'C42 H35 Cl8 F6 Fe N6 O5 P S'
_chemical_formula_weight 1220.24
_chemical_name_systematic
;
 ? 
;
_space_group_crystal_system triclinic
_space_group_IT_number 2
_space_group_name_Hall '-P 1'
_space_group_name_H-M_alt 'P -1'
_symmetry_space_group_name_Hall '-P 1'
_symmetry_space_group_name_H-M 'P -1'
_atom_sites_solution_hydrogens geom
_atom_sites_solution_primary direct
_atom_sites_solution_secondary difmap
_audit_creation_date 2011-04-25
_audit_creation_method
;
  Olex2 1.1
  (compiled 2011.02.15 svn.r1672, GUI svn.r3494)
;
_cell_angle_alpha 85.0393(15)
_cell_angle_beta 78.0672(17)
_cell_angle_gamma 83.3042(17)
_cell_formula_units_Z 2
_cell_length_a 11.4327(3)
_cell_length_b 12.8330(2)
_cell_length_c 17.9561(3)
_cell_measurement_reflns_used 14001
_cell_measurement_temperature 100.00
_cell_measurement_theta_max 73.8642
_cell_measurement_theta_min 3.4719
_cell_volume 2554.66(9)
_computing_cell_refinement
;
CrysAlisPro, Oxford Diffraction Ltd.,
Version 1.171.34.36 (release 02-08-2010 CrysAlis171 .NET)
(compiled Aug  2 2010,13:00:58)
;
_computing_data_collection
;
CrysAlisPro, Oxford Diffraction Ltd.,
Version 1.171.34.36 (release 02-08-2010 CrysAlis171 .NET)
(compiled Aug  2 2010,13:00:58)
;
_computing_data_reduction
;
CrysAlisPro, Oxford Diffraction Ltd.,
Version 1.171.34.36 (release 02-08-2010 CrysAlis171 .NET)
(compiled Aug  2 2010,13:00:58)
;
_computing_molecular_graphics
;
O. V. Dolomanov, L. J. Bourhis, R. J. Gildea, J. A. K. Howard and H. Puschmann,
OLEX2: a complete structure solution, refinement and analysis program.
J. Appl. Cryst. (2009). 42, 339-341.
;
_computing_publication_material
;
O. V. Dolomanov, L. J. Bourhis, R. J. Gildea, J. A. K. Howard and H. Puschmann,
OLEX2: a complete structure solution, refinement and analysis program.
J. Appl. Cryst. (2009). 42, 339-341.
;
_computing_structure_refinement 'SHELXL-97 (Sheldrick, 2008)'
_computing_structure_solution 'SHELXS-97 (Sheldrick, 2008)'
_diffrn_ambient_temperature 100.00
_diffrn_detector_area_resol_mean 10.3756
_diffrn_measured_fraction_theta_full 0.996
_diffrn_measured_fraction_theta_max 0.967
_diffrn_measurement_details
;
  1 omega  -58.00   35.00   1.0000    2.4100
omega____ theta____ kappa____ phi______ frames
    -      -40.6487   37.0000   60.0000 93

  2 omega -107.00  -14.00   1.0000    2.4100
omega____ theta____ kappa____ phi______ frames
    -      -40.6487  -46.0000 -110.0000 93

  3 omega   46.00   75.00   1.0000    2.4100
omega____ theta____ kappa____ phi______ frames
    -       40.6487 -125.0000  -90.0000 29

  4 omega  -29.00   72.00   1.0000    2.4100
omega____ theta____ kappa____ phi______ frames
    -       40.6487  -77.0000  150.0000 101

  5 omega   38.00  110.00   1.0000    2.4100
omega____ theta____ kappa____ phi______ frames
    -       40.6487 -147.0000 -178.0000 72

  6 omega   32.00   74.00   1.0000    9.6600
omega____ theta____ kappa____ phi______ frames
    -      107.0378  -45.0000 -120.0000 42

  7 omega   45.00   72.00   1.0000    9.6600
omega____ theta____ kappa____ phi______ frames
    -      107.0378  -45.0000  -90.0000 27

  8 omega   80.00  168.00   1.0000    9.6600
omega____ theta____ kappa____ phi______ frames
    -      107.0378   45.0000  -90.0000 88

  9 omega   33.00   69.00   1.0000    9.6600
omega____ theta____ kappa____ phi______ frames
    -      107.0378  -45.0000   90.0000 36

 10 omega   43.00   77.00   1.0000    9.6600
omega____ theta____ kappa____ phi______ frames
    -      107.0378  -45.0000    0.0000 34

 11 omega   83.00  129.00   1.0000    9.6600
omega____ theta____ kappa____ phi______ frames
    -      107.0378  -77.0000   90.0000 46

 12 omega   87.00  178.00   1.0000    9.6600
omega____ theta____ kappa____ phi______ frames
    -      107.0378   45.0000 -180.0000 91

 13 omega   61.00  118.00   1.0000    9.6600
omega____ theta____ kappa____ phi______ frames
    -      107.0378 -124.0000  -13.0000 57

 14 omega   81.00  107.00   1.0000    9.6600
omega____ theta____ kappa____ phi______ frames
    -      107.0378  147.0000  178.0000 26

 15 omega   37.00   77.00   1.0000    9.6600
omega____ theta____ kappa____ phi______ frames
    -      107.0378  -45.0000 -180.0000 40

 16 omega  114.00  140.00   1.0000    9.6600
omega____ theta____ kappa____ phi______ frames
    -      107.0378  125.0000    0.0000 26

 17 omega  133.00  163.00   1.0000    9.6600
omega____ theta____ kappa____ phi______ frames
    -      107.0378   45.0000  120.0000 30

 18 omega   42.00   68.00   1.0000    9.6600
omega____ theta____ kappa____ phi______ frames
    -      107.0378  -45.0000  -30.0000 26

 19 omega   67.00  118.00   1.0000    9.6600
omega____ theta____ kappa____ phi______ frames
    -      107.0378 -124.0000  -66.0000 51

 20 omega  138.00  167.00   1.0000    9.6600
omega____ theta____ kappa____ phi______ frames
    -      107.0378  147.0000  178.0000 29

 21 omega   44.00   70.00   1.0000    9.6600
omega____ theta____ kappa____ phi______ frames
    -      107.0378  -45.0000  150.0000 26

 22 omega   40.00   66.00   1.0000    9.6600
omega____ theta____ kappa____ phi______ frames
    -      107.0378  -77.0000   90.0000 26

 23 omega  102.00  169.00   1.0000    9.6600
omega____ theta____ kappa____ phi______ frames
    -      107.0378  125.0000  120.0000 67

 24 omega   28.00  109.00   1.0000    9.6600
omega____ theta____ kappa____ phi______ frames
    -      107.0378 -104.0000  107.0000 81

 25 omega -119.00   -7.00   1.0000    2.4100
omega____ theta____ kappa____ phi______ frames
    -      -40.6487  -77.0000 -180.0000 112

 26 omega -115.00  -59.00   1.0000    2.4100
omega____ theta____ kappa____ phi______ frames
    -      -40.6487 -147.0000 -178.0000 56

 27 omega -119.00   -7.00   1.0000    2.4100
omega____ theta____ kappa____ phi______ frames
    -      -40.6487  -77.0000   30.0000 112

 28 omega -117.00  -14.00   1.0000    2.4100
omega____ theta____ kappa____ phi______ frames
    -      -40.6487  -37.0000   60.0000 103
;
_diffrn_measurement_device_type 'SuperNova, Dual, Cu at zero, Atlas'
_diffrn_measurement_method '\w scans'
_diffrn_orient_matrix_UB_11 0.0107772000
_diffrn_orient_matrix_UB_12 0.0608267000
_diffrn_orient_matrix_UB_13 -0.0785099000
_diffrn_orient_matrix_UB_21 0.0147470000
_diffrn_orient_matrix_UB_22 -0.1045766000
_diffrn_orient_matrix_UB_23 -0.0387978000
_diffrn_orient_matrix_UB_31 -0.1372171000
_diffrn_orient_matrix_UB_32 0.0058084000
_diffrn_orient_matrix_UB_33 0.0072464000
_diffrn_radiation_monochromator mirror
_diffrn_radiation_type 'Cu K\a'
_diffrn_radiation_wavelength 1.5418
_diffrn_reflns_av_R_equivalents 0.0542
_diffrn_reflns_av_unetI/netI 0.0535
_diffrn_reflns_limit_h_max 9
_diffrn_reflns_limit_h_min -14
_diffrn_reflns_limit_k_max 15
_diffrn_reflns_limit_k_min -15
_diffrn_reflns_limit_l_max 21
_diffrn_reflns_limit_l_min -22
_diffrn_reflns_number 23048
_diffrn_reflns_theta_full 72.00
_diffrn_reflns_theta_max 73.95
_diffrn_reflns_theta_min 3.47
_diffrn_source 'SuperNova (Cu) X-ray Source'
_exptl_absorpt_coefficient_mu 7.525
_exptl_absorpt_correction_T_max 0.543
_exptl_absorpt_correction_T_min 0.322
_exptl_absorpt_correction_type gaussian
_exptl_absorpt_process_details
;
CrysAlisPro, Oxford Diffraction Ltd.,
Version 1.171.34.36 (release 02-08-2010 CrysAlis171 .NET)
(compiled Aug  2 2010,13:00:58)
numerical absorption correction based on gaussian integration over
            a multifaceted crystal model
;
_exptl_crystal_colour violet
_exptl_crystal_colour_primary violet
_exptl_crystal_density_diffrn 1.586
_exptl_crystal_description block
_exptl_crystal_F_000 1232
_exptl_crystal_size_max 0.5506
_exptl_crystal_size_mid 0.4490
_exptl_crystal_size_min 0.2986
_refine_diff_density_max 1.459
_refine_diff_density_min -1.225
_refine_diff_density_rms 0.128
_refine_ls_extinction_method none
_refine_ls_goodness_of_fit_ref 1.033
_refine_ls_hydrogen_treatment constr
_refine_ls_matrix_type full
_refine_ls_number_parameters 631
_refine_ls_number_reflns 10023
_refine_ls_number_restraints 0
_refine_ls_restrained_S_all 1.033
_refine_ls_R_factor_all 0.0671
_refine_ls_R_factor_gt 0.0630
_refine_ls_shift/su_max 0.000
_refine_ls_shift/su_mean 0.000
_refine_ls_structure_factor_coef Fsqd
_refine_ls_weighting_details 'calc w=1/[\s^2^(Fo^2^)+(0.1283P)^2^+1.5053P] where P=(Fo^2^+2Fc^2^)/3'
_refine_ls_weighting_scheme calc
_refine_ls_wR_factor_gt 0.1744
_refine_ls_wR_factor_ref 0.1810
_reflns_number_gt 9128
_reflns_number_total 10023
_reflns_threshold_expression >2sigma(I)
_cod_data_source_file ic201115s_si_002_11.cif
_cod_data_source_block 3acacPhF3
_cod_database_code 4326988
_chemical_oxdiff_formula 'Fe C38 H27 N6 O5 P S F6'
_reflns_odcompleteness_completeness 99.98
_reflns_odcompleteness_iscentric 1
_reflns_odcompleteness_theta 66.97

loop_
_space_group_symop_id
_space_group_symop_operation_xyz
1 'x, y, z'
2 '-x, -y, -z'

loop_
_atom_site_label
_atom_site_type_symbol
_atom_site_fract_x
_atom_site_fract_y
_atom_site_fract_z
_atom_site_U_iso_or_equiv
_atom_site_adp_type
_atom_site_occupancy
_atom_site_symmetry_multiplicity
_atom_site_calc_flag
_atom_site_refinement_flags
Fe1 Fe 0.49226(4) 0.68586(3) 0.22848(2) 0.01079(13) Uani 1 1 d .
Cl1 Cl -0.13801(9) 0.20122(9) 0.37700(6) 0.0407(2) Uani 1 1 d .
Cl2 Cl 0.02795(11) 0.14167(9) 0.48013(8) 0.0500(3) Uani 1 1 d .
Cl3 Cl 0.34252(8) 0.44449(9) 0.15649(7) 0.0430(3) Uani 1 1 d .
Cl4 Cl 0.25643(12) 0.25387(12) 0.24303(8) 0.0565(3) Uani 1 1 d .
Cl5 Cl 0.53356(8) 0.05673(7) 0.15841(6) 0.0327(2) Uani 1 1 d .
Cl6 Cl 0.35071(10) 0.04537(10) 0.06893(7) 0.0494(3) Uani 1 1 d .
Cl7 Cl 0.03171(14) 0.57631(11) 0.08966(7) 0.0610(4) Uani 1 1 d .
Cl8 Cl -0.09166(10) 0.50864(10) 0.24110(6) 0.0461(3) Uani 1 1 d .
S1 S -0.11299(6) 0.13941(5) 0.09368(4) 0.01428(17) Uani 1 1 d .
P1 P 0.63309(6) 0.68442(6) 0.03740(4) 0.01398(17) Uani 1 1 d .
F1 F 0.4092(2) 0.9864(2) 0.3681(2) 0.0548(8) Uani 1 1 d .
F2 F 0.2391(3) 0.9831(2) 0.33899(18) 0.0568(8) Uani 1 1 d .
F3 F 0.2640(3) 0.9349(2) 0.45191(14) 0.0465(7) Uani 1 1 d .
F4 F 0.09526(18) 0.1993(2) 0.09881(14) 0.0376(6) Uani 1 1 d .
F5 F -0.0449(3) 0.3262(2) 0.09165(18) 0.0485(7) Uani 1 1 d .
F6 F -0.0424(2) 0.2348(2) 0.19654(14) 0.0455(7) Uani 1 1 d .
O1 O 0.40315(18) 0.60543(17) 0.31643(12) 0.0158(4) Uani 1 1 d .
O2 O 0.41454(18) 0.81856(17) 0.28477(12) 0.0164(4) Uani 1 1 d .
O3 O -0.0760(2) 0.04120(18) 0.13050(15) 0.0244(5) Uani 1 1 d .
O4 O -0.23499(19) 0.18195(19) 0.12332(16) 0.0250(5) Uani 1 1 d .
O5 O -0.0803(2) 0.1455(2) 0.01167(14) 0.0268(5) Uani 1 1 d .
N1 N 0.5958(2) 0.5486(2) 0.17361(15) 0.0141(5) Uani 1 1 d .
N2 N 0.6730(2) 0.3953(2) 0.12957(16) 0.0194(5) Uani 1 1 d .
H5 H 0.6952 0.3273 0.1287 0.023 Uiso 1 1 calc R
N3 N 0.6428(2) 0.7658(2) 0.17757(14) 0.0134(5) Uani 1 1 d .
N4 N 0.7830(2) 0.8734(2) 0.14595(15) 0.0160(5) Uani 1 1 d .
H1 H 0.8332 0.9186 0.1500 0.019 Uiso 1 1 calc R
N5 N 0.4040(2) 0.71825(19) 0.13498(14) 0.0123(5) Uani 1 1 d .
N6 N 0.2872(2) 0.7806(2) 0.05467(15) 0.0168(5) Uani 1 1 d .
H3 H 0.2222 0.8056 0.0373 0.020 Uiso 1 1 calc R
C1 C 0.3167(3) 0.9312(3) 0.37854(19) 0.0206(6) Uani 1 1 d .
C2 C 0.3530(2) 0.8199(3) 0.35183(17) 0.0153(6) Uani 1 1 d .
C3 C 0.3128(3) 0.7361(3) 0.40095(18) 0.0179(6) Uani 1 1 d .
H29 H 0.2707 0.7492 0.4512 0.022 Uiso 1 1 calc R
C4 C 0.3326(2) 0.6326(2) 0.37836(17) 0.0148(6) Uani 1 1 d .
C5 C 0.2668(3) 0.5477(3) 0.42478(18) 0.0175(6) Uani 1 1 d .
C6 C 0.2761(3) 0.4499(3) 0.39386(19) 0.0223(7) Uani 1 1 d .
H37 H 0.3267 0.4378 0.3457 0.027 Uiso 1 1 calc R
C7 C 0.2117(3) 0.3710(3) 0.4335(2) 0.0284(7) Uani 1 1 d .
H36 H 0.2169 0.3051 0.4120 0.034 Uiso 1 1 calc R
C8 C 0.1392(3) 0.3876(3) 0.5047(2) 0.0260(7) Uani 1 1 d .
H35 H 0.0949 0.3331 0.5317 0.031 Uiso 1 1 calc R
C9 C 0.1314(3) 0.4834(3) 0.5362(2) 0.0278(7) Uani 1 1 d .
H34 H 0.0834 0.4940 0.5854 0.033 Uiso 1 1 calc R
C10 C 0.1937(3) 0.5640(3) 0.4960(2) 0.0237(7) Uani 1 1 d .
H33 H 0.1864 0.6304 0.5171 0.028 Uiso 1 1 calc R
C11 C 0.6186(2) 0.4473(2) 0.19266(17) 0.0152(6) Uani 1 1 d .
C12 C 0.6393(2) 0.5616(2) 0.09534(17) 0.0143(6) Uani 1 1 d .
C13 C 0.6872(3) 0.4665(3) 0.06787(18) 0.0197(6) Uani 1 1 d .
H8 H 0.7229 0.4526 0.0166 0.024 Uiso 1 1 calc R
C14 C 0.7039(2) 0.8314(2) 0.20412(17) 0.0135(5) Uani 1 1 d .
C15 C 0.6847(2) 0.7659(2) 0.09891(17) 0.0149(6) Uani 1 1 d .
C16 C 0.7719(3) 0.8336(3) 0.07962(18) 0.0167(6) Uani 1 1 d .
H2 H 0.8162 0.8498 0.0299 0.020 Uiso 1 1 calc R
C17 C 0.2926(3) 0.7547(2) 0.12873(17) 0.0144(6) Uani 1 1 d .
C18 C 0.4729(3) 0.7221(2) 0.06067(17) 0.0144(5) Uani 1 1 d .
C19 C 0.4005(3) 0.7613(3) 0.01126(17) 0.0171(6) Uani 1 1 d .
H5A H 0.4237 0.7729 -0.0425 0.021 Uiso 1 1 calc R
C20 C 0.5938(2) 0.3914(2) 0.26812(18) 0.0161(6) Uani 1 1 d .
C21 C 0.5602(3) 0.2895(3) 0.2745(2) 0.0219(7) Uani 1 1 d .
H23 H 0.5499 0.2585 0.2304 0.026 Uiso 1 1 calc R
C22 C 0.5415(3) 0.2331(3) 0.3448(2) 0.0281(8) Uani 1 1 d .
H24 H 0.5191 0.1635 0.3488 0.034 Uiso 1 1 calc R
C23 C 0.5558(3) 0.2786(3) 0.4090(2) 0.0287(8) Uani 1 1 d .
H25 H 0.5446 0.2396 0.4569 0.034 Uiso 1 1 calc R
C24 C 0.5864(3) 0.3807(3) 0.4039(2) 0.0270(7) Uani 1 1 d .
H26 H 0.5934 0.4123 0.4485 0.032 Uiso 1 1 calc R
C25 C 0.6068(3) 0.4368(3) 0.33349(19) 0.0192(6) Uani 1 1 d .
H27 H 0.6296 0.5062 0.3298 0.023 Uiso 1 1 calc R
C26 C 0.6925(2) 0.8509(2) 0.28449(17) 0.0150(6) Uani 1 1 d .
C27 C 0.6696(3) 0.7665(3) 0.33894(18) 0.0185(6) Uani 1 1 d .
H15 H 0.6620 0.6993 0.3231 0.022 Uiso 1 1 calc R
C28 C 0.6582(3) 0.7815(3) 0.41579(19) 0.0244(7) Uani 1 1 d .
H14 H 0.6414 0.7247 0.4527 0.029 Uiso 1 1 calc R
C29 C 0.6712(3) 0.8789(3) 0.4390(2) 0.0275(8) Uani 1 1 d .
H13 H 0.6636 0.8887 0.4916 0.033 Uiso 1 1 calc R
C30 C 0.6953(3) 0.9625(3) 0.3851(2) 0.0251(7) Uani 1 1 d .
H12 H 0.7045 1.0291 0.4012 0.030 Uiso 1 1 calc R
C31 C 0.7059(3) 0.9486(2) 0.30753(19) 0.0181(6) Uani 1 1 d .
H11 H 0.7223 1.0057 0.2708 0.022 Uiso 1 1 calc R
C32 C 0.1881(2) 0.7688(2) 0.19222(17) 0.0147(6) Uani 1 1 d .
C33 C 0.1681(3) 0.6906(3) 0.25022(18) 0.0175(6) Uani 1 1 d .
H21 H 0.2198 0.6269 0.2484 0.021 Uiso 1 1 calc R
C34 C 0.0716(3) 0.7059(3) 0.31115(19) 0.0211(7) Uani 1 1 d .
H20 H 0.0578 0.6527 0.3512 0.025 Uiso 1 1 calc R
C35 C -0.0045(3) 0.7989(3) 0.31345(19) 0.0223(7) Uani 1 1 d .
H19 H -0.0701 0.8092 0.3552 0.027 Uiso 1 1 calc R
C36 C 0.0150(3) 0.8766(3) 0.2550(2) 0.0220(7) Uani 1 1 d .
H18 H -0.0369 0.9401 0.2567 0.026 Uiso 1 1 calc R
C37 C 0.1114(3) 0.8613(3) 0.19328(19) 0.0185(6) Uani 1 1 d .
H17 H 0.1243 0.9136 0.1525 0.022 Uiso 1 1 calc R
C38 C -0.0219(3) 0.2302(3) 0.1218(2) 0.0243(7) Uani 1 1 d .
C39 C -0.0129(4) 0.1170(4) 0.3942(3) 0.0464(11) Uani 1 1 d .
H1SA H 0.0558 0.1265 0.3513 0.056 Uiso 1 1 calc R
H1SB H -0.0314 0.0432 0.3967 0.056 Uiso 1 1 calc R
C40 C 0.2324(3) 0.3552(4) 0.1728(3) 0.0397(10) Uani 1 1 d .
H2SA H 0.2327 0.3235 0.1244 0.048 Uiso 1 1 calc R
H2SB H 0.1523 0.3940 0.1891 0.048 Uiso 1 1 calc R
C41 C 0.4136(6) -0.0063(5) 0.1446(4) 0.0632(19) Uani 1 1 d .
H3SA H 0.3505 -0.0033 0.1916 0.076 Uiso 1 1 calc R
H3SB H 0.4416 -0.0813 0.1370 0.076 Uiso 1 1 calc R
C42 C -0.0732(3) 0.6128(3) 0.1702(2) 0.0332(8) Uani 1 1 d .
H4SA H -0.1514 0.6361 0.1555 0.040 Uiso 1 1 calc R
H4SB H -0.0470 0.6730 0.1913 0.040 Uiso 1 1 calc R

loop_
_atom_site_aniso_label
_atom_site_aniso_U_11
_atom_site_aniso_U_22
_atom_site_aniso_U_33
_atom_site_aniso_U_23
_atom_site_aniso_U_13
_atom_site_aniso_U_12
Fe1 0.0089(2) 0.0121(2) 0.0082(2) 0.00268(17) 0.00287(16) 0.00118(16)
Cl1 0.0402(5) 0.0439(6) 0.0320(5) -0.0008(4) 0.0001(4) 0.0065(4)
Cl2 0.0511(6) 0.0346(6) 0.0715(8) -0.0083(5) -0.0274(6) -0.0029(4)
Cl3 0.0280(4) 0.0491(6) 0.0552(6) -0.0229(5) -0.0053(4) -0.0085(4)
Cl4 0.0528(6) 0.0682(9) 0.0528(7) -0.0022(6) -0.0176(5) -0.0122(6)
Cl5 0.0336(4) 0.0256(4) 0.0419(5) 0.0077(4) -0.0179(4) -0.0034(3)
Cl6 0.0458(6) 0.0531(7) 0.0557(7) 0.0217(5) -0.0290(5) -0.0160(5)
Cl7 0.0814(9) 0.0481(7) 0.0386(6) 0.0030(5) 0.0211(6) -0.0090(6)
Cl8 0.0465(6) 0.0536(7) 0.0338(5) -0.0019(5) 0.0079(4) -0.0166(5)
S1 0.0121(3) 0.0109(3) 0.0181(4) 0.0019(3) -0.0017(3) 0.0017(2)
P1 0.0132(3) 0.0160(4) 0.0097(3) 0.0007(3) 0.0028(2) 0.0006(3)
F1 0.0348(12) 0.0302(13) 0.092(2) -0.0322(14) 0.0205(13) -0.0127(10)
F2 0.0720(19) 0.0385(15) 0.0606(18) -0.0244(13) -0.0320(15) 0.0402(14)
F3 0.0750(18) 0.0273(12) 0.0254(12) -0.0121(10) 0.0208(11) -0.0046(11)
F4 0.0168(9) 0.0531(15) 0.0439(14) -0.0195(12) 0.0019(9) -0.0098(9)
F5 0.0560(16) 0.0192(12) 0.0697(19) 0.0007(12) -0.0068(14) -0.0140(10)
F6 0.0501(14) 0.0640(18) 0.0240(12) -0.0176(12) 0.0031(10) -0.0209(13)
O1 0.0171(10) 0.0136(10) 0.0112(10) 0.0028(8) 0.0058(8) 0.0025(8)
O2 0.0152(9) 0.0163(11) 0.0142(10) 0.0022(8) 0.0022(8) 0.0015(8)
O3 0.0212(11) 0.0132(11) 0.0388(14) 0.0082(10) -0.0113(10) 0.0012(8)
O4 0.0125(10) 0.0191(12) 0.0390(14) -0.0030(10) 0.0021(9) 0.0050(8)
O5 0.0230(11) 0.0376(15) 0.0183(12) -0.0004(10) -0.0044(9) 0.0024(10)
N1 0.0110(10) 0.0139(12) 0.0153(12) 0.0004(10) 0.0005(9) 0.0014(9)
N2 0.0211(12) 0.0135(13) 0.0190(14) -0.0019(10) 0.0037(10) 0.0040(10)
N3 0.0118(10) 0.0136(12) 0.0124(12) 0.0017(9) 0.0002(9) 0.0021(9)
N4 0.0144(11) 0.0178(13) 0.0146(12) 0.0019(10) -0.0004(9) -0.0035(9)
N5 0.0106(10) 0.0121(11) 0.0115(12) 0.0031(9) 0.0016(9) 0.0013(8)
N6 0.0122(11) 0.0240(14) 0.0123(12) 0.0048(10) -0.0023(9) 0.0010(9)
C1 0.0195(14) 0.0222(17) 0.0166(15) -0.0025(12) 0.0042(11) -0.0004(12)
C2 0.0103(12) 0.0199(15) 0.0133(14) -0.0029(11) 0.0013(10) 0.0029(10)
C3 0.0160(13) 0.0211(16) 0.0128(14) 0.0003(12) 0.0044(10) 0.0001(11)
C4 0.0126(12) 0.0199(15) 0.0084(13) 0.0070(11) 0.0019(10) -0.0007(10)
C5 0.0124(13) 0.0207(16) 0.0157(15) 0.0062(12) 0.0010(11) 0.0010(11)
C6 0.0205(14) 0.0229(17) 0.0188(16) 0.0037(13) 0.0036(12) 0.0009(12)
C7 0.0319(18) 0.0219(17) 0.0268(19) 0.0033(14) 0.0034(14) -0.0038(14)
C8 0.0267(16) 0.0261(18) 0.0200(17) 0.0111(14) 0.0039(13) -0.0061(13)
C9 0.0248(16) 0.036(2) 0.0175(16) 0.0046(14) 0.0057(13) -0.0057(14)
C10 0.0237(15) 0.0269(18) 0.0173(16) 0.0043(13) 0.0025(12) -0.0045(13)
C11 0.0103(12) 0.0163(14) 0.0160(15) -0.0016(12) 0.0022(10) 0.0028(10)
C12 0.0117(12) 0.0141(14) 0.0134(14) -0.0003(11) 0.0027(10) 0.0034(10)
C13 0.0189(14) 0.0199(16) 0.0157(15) -0.0029(12) 0.0043(11) 0.0040(11)
C14 0.0125(12) 0.0129(13) 0.0130(14) 0.0007(11) 0.0002(10) 0.0019(10)
C15 0.0120(12) 0.0179(15) 0.0105(13) 0.0055(11) 0.0034(10) 0.0016(10)
C16 0.0155(13) 0.0193(15) 0.0128(14) 0.0035(11) 0.0005(10) -0.0002(11)
C17 0.0120(13) 0.0150(14) 0.0142(14) 0.0049(11) -0.0014(11) -0.0001(10)
C18 0.0168(13) 0.0132(14) 0.0120(14) 0.0012(11) -0.0009(10) -0.0014(10)
C19 0.0172(13) 0.0208(15) 0.0106(14) 0.0042(11) 0.0014(11) -0.0017(11)
C20 0.0124(12) 0.0156(14) 0.0174(15) 0.0023(11) -0.0004(10) 0.0037(10)
C21 0.0188(14) 0.0184(16) 0.0239(17) 0.0028(13) 0.0026(12) 0.0020(11)
C22 0.0220(15) 0.0193(17) 0.036(2) 0.0097(15) 0.0023(14) 0.0026(12)
C23 0.0215(15) 0.034(2) 0.0223(17) 0.0153(15) 0.0026(13) 0.0061(13)
C24 0.0194(15) 0.039(2) 0.0193(17) 0.0015(15) -0.0022(12) 0.0033(13)
C25 0.0148(13) 0.0215(16) 0.0200(15) 0.0017(12) -0.0039(11) 0.0028(11)
C26 0.0096(12) 0.0182(15) 0.0152(14) -0.0027(11) -0.0008(10) 0.0048(10)
C27 0.0167(14) 0.0211(16) 0.0151(15) 0.0000(12) 0.0010(11) 0.0002(11)
C28 0.0220(15) 0.0340(19) 0.0145(16) 0.0026(13) -0.0003(12) -0.0007(13)
C29 0.0250(16) 0.039(2) 0.0172(16) -0.0067(15) -0.0036(13) 0.0034(14)
C30 0.0207(15) 0.0290(18) 0.0260(18) -0.0129(14) -0.0043(12) 0.0027(13)
C31 0.0160(13) 0.0161(15) 0.0210(16) -0.0014(12) -0.0026(11) 0.0015(11)
C32 0.0080(12) 0.0180(15) 0.0166(15) 0.0026(11) -0.0016(10) 0.0005(10)
C33 0.0136(13) 0.0198(15) 0.0166(15) 0.0044(12) -0.0010(11) 0.0004(11)
C34 0.0142(13) 0.0293(18) 0.0160(15) 0.0092(13) 0.0008(11) -0.0015(12)
C35 0.0096(13) 0.0337(19) 0.0204(16) -0.0016(14) 0.0016(11) 0.0026(12)
C36 0.0125(13) 0.0277(17) 0.0224(17) 0.0003(13) -0.0012(12) 0.0057(11)
C37 0.0128(13) 0.0182(15) 0.0215(16) 0.0046(12) -0.0012(11) 0.0020(11)
C38 0.0222(15) 0.0287(18) 0.0198(16) -0.0056(13) 0.0053(12) -0.0074(13)
C39 0.037(2) 0.044(3) 0.055(3) -0.021(2) -0.0023(19) 0.0128(18)
C40 0.0231(17) 0.060(3) 0.038(2) -0.009(2) -0.0040(15) -0.0109(17)
C41 0.077(4) 0.055(3) 0.076(4) 0.044(3) -0.054(3) -0.046(3)
C42 0.0265(17) 0.030(2) 0.043(2) -0.0049(17) -0.0106(16) 0.0094(14)

loop_
_atom_type_symbol
_atom_type_description
_atom_type_scat_dispersion_real
_atom_type_scat_dispersion_imag
_atom_type_scat_source
C C 0.0181 0.0091 'International Tables Vol C Tables 4.2.6.8 and 6.1.1.4'
H H 0.0000 0.0000 'International Tables Vol C Tables 4.2.6.8 and 6.1.1.4'
Cl Cl 0.3639 0.7018 'International Tables Vol C Tables 4.2.6.8 and 6.1.1.4'
F F 0.0727 0.0534 'International Tables Vol C Tables 4.2.6.8 and 6.1.1.4'
Fe Fe -1.1336 3.1974 'International Tables Vol C Tables 4.2.6.8 and 6.1.1.4'
N N 0.0311 0.0180 'International Tables Vol C Tables 4.2.6.8 and 6.1.1.4'
O O 0.0492 0.0322 'International Tables Vol C Tables 4.2.6.8 and 6.1.1.4'
P P 0.2955 0.4335 'International Tables Vol C Tables 4.2.6.8 and 6.1.1.4'
S S 0.3331 0.5567 'International Tables Vol C Tables 4.2.6.8 and 6.1.1.4'

loop_
_exptl_crystal_face_index_h
_exptl_crystal_face_index_k
_exptl_crystal_face_index_l
_exptl_crystal_face_perp_dist
_exptl_oxdiff_crystal_face_indexfrac_h
_exptl_oxdiff_crystal_face_indexfrac_k
_exptl_oxdiff_crystal_face_indexfrac_l
_exptl_oxdiff_crystal_face_x
_exptl_oxdiff_crystal_face_y
_exptl_oxdiff_crystal_face_z
-1 -7 -7 0.0934 -0.9694 -6.9898 -6.9817 0.1141 0.9877 0.0417
-7 1 -1 0.1637 -6.9980 0.9659 -0.9968 0.0614 -0.1673 0.9590
5 1 10 0.2401 4.9884 1.0127 9.9879 -0.6695 -0.4187 -0.6065
0 -6 7 0.2152 0.0206 -6.0009 7.0058 -0.9142 0.3564 0.0129
5 5 -5 0.2428 4.9786 5.0242 -5.0085 0.7520 -0.2568 -0.6903
6 2 -6 0.2020 5.9898 2.0334 -6.0029 0.6596 0.1099 -0.8538
-6 3 -1 0.1363 -6.0066 2.9686 -1.0010 0.1939 -0.3618 0.8346
1 -8 -4 0.1328 1.0318 -7.9821 -3.9833 -0.1601 1.0052 -0.2170
-4 2 -10 0.2238 -4.0009 1.9889 -9.9939 0.8627 0.1197 0.4884
4 -2 10 0.2238 4.0009 -1.9889 9.9939 -0.8627 -0.1197 -0.4884
-1 5 -8 0.2155 -1.0156 4.9981 -8.0026 0.9210 -0.2277 0.1106
-1 1 -11 0.2199 -0.9989 1.0057 -10.9932 0.9140 0.3063 0.0634
7 1 0 0.1674 6.9906 1.0330 -0.0061 0.1385 -0.0031 -0.9536
4 7 4 0.2696 3.9682 7.0076 3.9820 0.1550 -0.8282 -0.4750
-1 0 11 0.1625 -1.0034 -0.0165 10.9926 -0.8755 -0.4398 0.2172
-5 5 4 0.1078 -5.0170 4.9659 3.9911 -0.0665 -0.7496 0.7465

loop_
_geom_angle_atom_site_label_1
_geom_angle_atom_site_label_2
_geom_angle_atom_site_label_3
_geom_angle
O1 Fe1 O2 85.96(9)
O1 Fe1 N1 95.77(9)
O1 Fe1 N3 150.09(10)
O1 Fe1 N5 114.71(9)
O2 Fe1 N1 172.64(9)
O2 Fe1 N3 89.86(9)
O2 Fe1 N5 95.87(9)
N3 Fe1 N1 85.08(10)
N3 Fe1 N5 95.17(9)
N5 Fe1 N1 89.92(9)
O3 S1 O4 114.69(15)
O3 S1 O5 115.18(16)
O3 S1 C38 103.11(16)
O4 S1 C38 103.75(16)
O5 S1 O4 114.11(15)
O5 S1 C38 103.89(16)
C15 P1 C12 98.22(14)
C15 P1 C18 100.33(13)
C18 P1 C12 99.08(13)
C4 O1 Fe1 133.0(2)
C2 O2 Fe1 126.1(2)
C11 N1 Fe1 136.8(2)
C11 N1 C12 106.3(2)
C12 N1 Fe1 116.32(19)
C11 N2 H5 125.7
C11 N2 C13 108.6(3)
C13 N2 H5 125.7
C14 N3 Fe1 132.5(2)
C14 N3 C15 107.3(2)
C15 N3 Fe1 119.7(2)
C14 N4 H1 125.7
C14 N4 C16 108.5(3)
C16 N4 H1 125.7
C17 N5 Fe1 133.7(2)
C17 N5 C18 106.1(2)
C18 N5 Fe1 119.13(18)
C17 N6 H3 125.8
C17 N6 C19 108.3(2)
C19 N6 H3 125.8
F1 C1 F2 106.6(3)
F1 C1 F3 106.8(3)
F1 C1 C2 111.9(3)
F2 C1 F3 106.4(3)
F2 C1 C2 110.4(3)
F3 C1 C2 114.2(3)
O2 C2 C1 112.9(3)
O2 C2 C3 128.8(3)
C3 C2 C1 118.2(3)
C2 C3 H29 119.1
C2 C3 C4 121.8(3)
C4 C3 H29 119.1
O1 C4 C3 123.2(3)
O1 C4 C5 115.9(3)
C3 C4 C5 120.8(3)
C6 C5 C4 118.2(3)
C10 C5 C4 122.2(3)
C10 C5 C6 119.5(3)
C5 C6 H37 120.0
C7 C6 C5 119.9(3)
C7 C6 H37 120.0
C6 C7 H36 119.8
C6 C7 C8 120.3(4)
C8 C7 H36 119.8
C7 C8 H35 120.0
C9 C8 C7 120.0(3)
C9 C8 H35 120.0
C8 C9 H34 120.0
C8 C9 C10 120.0(3)
C10 C9 H34 120.0
C5 C10 H33 119.9
C9 C10 C5 120.2(3)
C9 C10 H33 119.9
N1 C11 N2 110.0(3)
N1 C11 C20 129.0(3)
N2 C11 C20 121.0(3)
N1 C12 P1 126.1(2)
C13 C12 P1 124.5(2)
C13 C12 N1 109.4(3)
N2 C13 H8 127.1
C12 C13 N2 105.8(3)
C12 C13 H8 127.1
N3 C14 N4 109.7(3)
N3 C14 C26 125.4(3)
N4 C14 C26 124.8(3)
N3 C15 P1 123.9(2)
C16 C15 P1 128.2(2)
C16 C15 N3 107.8(3)
N4 C16 H2 126.6
C15 C16 N4 106.7(3)
C15 C16 H2 126.6
N5 C17 N6 110.3(3)
N5 C17 C32 126.2(3)
N6 C17 C32 123.5(3)
N5 C18 P1 124.1(2)
C19 C18 P1 126.9(2)
C19 C18 N5 108.9(3)
N6 C19 H5A 126.9
C18 C19 N6 106.3(3)
C18 C19 H5A 126.9
C21 C20 C11 119.4(3)
C21 C20 C25 119.2(3)
C25 C20 C11 121.4(3)
C20 C21 H23 119.7
C22 C21 C20 120.5(3)
C22 C21 H23 119.7
C21 C22 H24 120.2
C23 C22 C21 119.7(3)
C23 C22 H24 120.2
C22 C23 H25 119.8
C22 C23 C24 120.5(3)
C24 C23 H25 119.8
C23 C24 H26 120.0
C23 C24 C25 120.0(3)
C25 C24 H26 120.0
C20 C25 H27 119.9
C24 C25 C20 120.1(3)
C24 C25 H27 119.9
C27 C26 C14 117.9(3)
C31 C26 C14 122.0(3)
C31 C26 C27 120.0(3)
C26 C27 H15 120.1
C28 C27 C26 119.9(3)
C28 C27 H15 120.1
C27 C28 H14 119.9
C29 C28 C27 120.2(3)
C29 C28 H14 119.9
C28 C29 H13 120.0
C28 C29 C30 120.1(3)
C30 C29 H13 120.0
C29 C30 H12 119.9
C29 C30 C31 120.3(3)
C31 C30 H12 119.9
C26 C31 C30 119.5(3)
C26 C31 H11 120.2
C30 C31 H11 120.2
C33 C32 C17 119.9(3)
C33 C32 C37 120.8(3)
C37 C32 C17 119.4(3)
C32 C33 H21 120.2
C32 C33 C34 119.6(3)
C34 C33 H21 120.2
C33 C34 H20 119.9
C35 C34 C33 120.2(3)
C35 C34 H20 119.9
C34 C35 H19 119.9
C36 C35 C34 120.1(3)
C36 C35 H19 119.9
C35 C36 H18 120.0
C35 C36 C37 119.9(3)
C37 C36 H18 120.0
C32 C37 C36 119.4(3)
C32 C37 H17 120.3
C36 C37 H17 120.3
F4 C38 S1 110.4(2)
F5 C38 S1 110.9(3)
F5 C38 F4 108.6(3)
F6 C38 S1 111.6(2)
F6 C38 F4 107.4(3)
F6 C38 F5 107.9(3)
Cl1 C39 Cl2 111.7(2)
Cl1 C39 H1SA 109.3
Cl1 C39 H1SB 109.3
Cl2 C39 H1SA 109.3
Cl2 C39 H1SB 109.3
H1SA C39 H1SB 107.9
Cl3 C40 Cl4 112.6(2)
Cl3 C40 H2SA 109.1
Cl3 C40 H2SB 109.1
Cl4 C40 H2SA 109.1
Cl4 C40 H2SB 109.1
H2SA C40 H2SB 107.8
Cl5 C41 H3SA 108.6
Cl5 C41 H3SB 108.6
Cl6 C41 Cl5 114.8(3)
Cl6 C41 H3SA 108.6
Cl6 C41 H3SB 108.6
H3SB C41 H3SA 107.5
Cl7 C42 Cl8 112.0(2)
Cl7 C42 H4SA 109.2
Cl7 C42 H4SB 109.2
Cl8 C42 H4SA 109.2
Cl8 C42 H4SB 109.2
H4SA C42 H4SB 107.9

loop_
_geom_bond_atom_site_label_1
_geom_bond_atom_site_label_2
_geom_bond_distance
Fe1 O1 1.974(2)
Fe1 O2 2.070(2)
Fe1 N1 2.193(3)
Fe1 N3 2.109(2)
Fe1 N5 2.120(2)
Cl1 C39 1.753(5)
Cl2 C39 1.766(5)
Cl3 C40 1.763(4)
Cl4 C40 1.771(5)
Cl5 C41 1.741(4)
Cl6 C41 1.715(5)
Cl7 C42 1.737(4)
Cl8 C42 1.765(4)
S1 O3 1.432(2)
S1 O4 1.447(2)
S1 O5 1.440(3)
S1 C38 1.817(4)
P1 C12 1.815(3)
P1 C15 1.809(3)
P1 C18 1.810(3)
F1 C1 1.314(4)
F2 C1 1.332(4)
F3 C1 1.333(4)
F4 C38 1.341(4)
F5 C38 1.322(5)
F6 C38 1.318(4)
O1 C4 1.280(4)
O2 C2 1.263(4)
N1 C11 1.325(4)
N1 C12 1.393(4)
N2 H5 0.8800
N2 C11 1.363(4)
N2 C13 1.369(4)
N3 C14 1.329(4)
N3 C15 1.395(4)
N4 H1 0.8800
N4 C14 1.351(4)
N4 C16 1.370(4)
N5 C17 1.328(4)
N5 C18 1.403(4)
N6 H3 0.8800
N6 C17 1.355(4)
N6 C19 1.374(4)
C2 C1 1.530(5)
C2 C3 1.390(4)
C3 H29 0.9500
C3 C4 1.401(5)
C4 C5 1.491(4)
C5 C6 1.400(5)
C5 C10 1.393(4)
C6 H37 0.9500
C7 C6 1.381(5)
C7 H36 0.9500
C8 C7 1.391(5)
C8 H35 0.9500
C9 C8 1.383(6)
C9 H34 0.9500
C10 C9 1.389(5)
C10 H33 0.9500
C11 C20 1.467(4)
C12 C13 1.368(4)
C13 H8 0.9500
C14 C26 1.463(4)
C15 C16 1.370(4)
C16 H2 0.9500
C17 C32 1.477(4)
C18 C19 1.362(4)
C19 H5A 0.9500
C20 C21 1.394(5)
C20 C25 1.396(5)
C21 H23 0.9500
C21 C22 1.390(5)
C22 H24 0.9500
C22 C23 1.383(6)
C23 H25 0.9500
C23 C24 1.385(6)
C24 H26 0.9500
C24 C25 1.389(5)
C25 H27 0.9500
C26 C27 1.406(4)
C26 C31 1.389(4)
C27 H15 0.9500
C28 C27 1.387(5)
C28 H14 0.9500
C29 C28 1.384(6)
C29 H13 0.9500
C30 C29 1.393(6)
C30 H12 0.9500
C31 C30 1.398(5)
C31 H11 0.9500
C32 C33 1.386(4)
C32 C37 1.389(4)
C33 H21 0.9500
C34 C33 1.393(4)
C34 H20 0.9500
C35 C34 1.392(5)
C35 H19 0.9500
C36 C35 1.386(5)
C36 H18 0.9500
C37 C36 1.401(4)
C37 H17 0.9500
C39 H1SA 0.9900
C39 H1SB 0.9900
C40 H2SA 0.9900
C40 H2SB 0.9900
C41 H3SA 0.9900
C41 H3SB 0.9900
C42 H4SA 0.9900
C42 H4SB 0.9900

loop_
_geom_hbond_atom_site_label_D
_geom_hbond_atom_site_label_H
_geom_hbond_atom_site_label_A
_geom_hbond_distance_DH
_geom_hbond_distance_HA
_geom_hbond_distance_DA
_geom_hbond_angle_DHA
_geom_hbond_site_symmetry_A
N2 H5 O4 0.88 1.94 2.819(4) 172.8 1_655
N4 H1 O3 0.88 1.95 2.800(4) 161.2 1_665
N6 H3 O5 0.88 2.01 2.891(3) 174.3 2_565

loop_
_geom_torsion_atom_site_label_1
_geom_torsion_atom_site_label_2
_geom_torsion_atom_site_label_3
_geom_torsion_atom_site_label_4
_geom_torsion
Fe1 O1 C4 C3 -7.3(4)
Fe1 O1 C4 C5 170.1(2)
Fe1 O2 C2 C1 175.61(19)
Fe1 O2 C2 C3 -6.8(5)
Fe1 N1 C11 N2 169.2(2)
Fe1 N1 C11 C20 -11.1(5)
Fe1 N1 C12 P1 7.5(3)
Fe1 N1 C12 C13 -171.9(2)
Fe1 N3 C14 N4 -171.21(19)
Fe1 N3 C14 C26 12.0(4)
Fe1 N3 C15 P1 -10.0(3)
Fe1 N3 C15 C16 172.32(19)
Fe1 N5 C17 N6 168.1(2)
Fe1 N5 C17 C32 -10.4(5)
Fe1 N5 C18 P1 8.4(3)
Fe1 N5 C18 C19 -169.7(2)
P1 C12 C13 N2 -179.5(2)
P1 C15 C16 N4 -177.1(2)
P1 C18 C19 N6 -178.6(2)
O1 Fe1 O2 C2 7.7(2)
O1 Fe1 N1 C11 -12.9(3)
O1 Fe1 N1 C12 156.6(2)
O1 Fe1 N3 C14 -41.2(4)
O1 Fe1 N3 C15 148.5(2)
O1 Fe1 N5 C17 47.0(3)
O1 Fe1 N5 C18 -146.6(2)
O1 C4 C5 C6 -7.0(4)
O1 C4 C5 C10 175.4(3)
O2 Fe1 O1 C4 -1.0(3)
O2 Fe1 N1 C11 90.4(7)
O2 Fe1 N1 C12 -100.2(7)
O2 Fe1 N3 C14 40.4(3)
O2 Fe1 N3 C15 -129.9(2)
O2 Fe1 N5 C17 -41.2(3)
O2 Fe1 N5 C18 125.1(2)
O2 C2 C1 F1 -51.0(4)
O2 C2 C1 F2 67.6(4)
O2 C2 C1 F3 -172.5(3)
O2 C2 C3 C4 -3.5(5)
O3 S1 C38 F4 59.2(3)
O3 S1 C38 F5 179.6(2)
O3 S1 C38 F6 -60.2(3)
O4 S1 C38 F4 179.1(3)
O4 S1 C38 F5 -60.5(3)
O4 S1 C38 F6 59.7(3)
O5 S1 C38 F4 -61.3(3)
O5 S1 C38 F5 59.1(3)
O5 S1 C38 F6 179.3(3)
N1 Fe1 O1 C4 171.8(3)
N1 Fe1 O2 C2 -96.2(7)
N1 Fe1 N3 C14 -134.2(3)
N1 Fe1 N3 C15 55.5(2)
N1 Fe1 N5 C17 143.3(3)
N1 Fe1 N5 C18 -50.3(2)
N1 C11 C20 C21 144.1(3)
N1 C11 C20 C25 -37.9(4)
N1 C12 C13 N2 -0.1(3)
N2 C11 C20 C21 -36.2(4)
N2 C11 C20 C25 141.8(3)
N3 Fe1 O1 C4 81.6(3)
N3 Fe1 O2 C2 -142.7(2)
N3 Fe1 N1 C11 137.1(3)
N3 Fe1 N1 C12 -53.5(2)
N3 Fe1 N5 C17 -131.6(3)
N3 Fe1 N5 C18 34.7(2)
N3 C14 C26 C27 34.6(4)
N3 C14 C26 C31 -146.8(3)
N3 C15 C16 N4 0.3(3)
N4 C14 C26 C27 -141.7(3)
N4 C14 C26 C31 36.9(4)
N5 Fe1 O1 C4 -95.6(3)
N5 Fe1 O2 C2 122.2(2)
N5 Fe1 N1 C11 -127.8(3)
N5 Fe1 N1 C12 41.7(2)
N5 Fe1 N3 C14 136.3(3)
N5 Fe1 N3 C15 -34.0(2)
N5 C17 C32 C33 -44.6(5)
N5 C17 C32 C37 134.9(3)
N5 C18 C19 N6 -0.5(4)
N6 C17 C32 C33 137.1(3)
N6 C17 C32 C37 -43.4(4)
C1 C2 C3 C4 174.0(3)
C2 C3 C4 O1 10.7(5)
C2 C3 C4 C5 -166.5(3)
C3 C2 C1 F1 131.1(3)
C3 C2 C1 F2 -110.3(3)
C3 C2 C1 F3 9.6(4)
C3 C4 C5 C6 170.4(3)
C3 C4 C5 C10 -7.2(5)
C4 C5 C6 C7 -176.8(3)
C4 C5 C10 C9 178.2(3)
C5 C10 C9 C8 -1.8(5)
C6 C5 C10 C9 0.6(5)
C8 C7 C6 C5 -1.2(5)
C9 C8 C7 C6 -0.1(6)
C10 C5 C6 C7 0.9(5)
C10 C9 C8 C7 1.6(6)
C11 N1 C12 P1 -179.9(2)
C11 N1 C12 C13 0.7(3)
C11 N2 C13 C12 -0.5(4)
C11 C20 C21 C22 177.0(3)
C11 C20 C25 C24 -177.9(3)
C12 P1 C15 N3 -45.6(3)
C12 P1 C15 C16 131.5(3)
C12 P1 C18 N5 46.0(3)
C12 P1 C18 C19 -136.2(3)
C12 N1 C11 N2 -1.0(3)
C12 N1 C11 C20 178.7(3)
C13 N2 C11 N1 1.0(4)
C13 N2 C11 C20 -178.7(3)
C14 N3 C15 P1 177.4(2)
C14 N3 C15 C16 -0.2(3)
C14 N4 C16 C15 -0.4(3)
C14 C26 C27 C28 180.0(3)
C14 C26 C31 C30 -179.3(3)
C15 P1 C12 N1 46.3(3)
C15 P1 C12 C13 -134.4(3)
C15 P1 C18 N5 -54.1(3)
C15 P1 C18 C19 123.6(3)
C15 N3 C14 N4 -0.1(3)
C15 N3 C14 C26 -176.8(3)
C16 N4 C14 N3 0.3(3)
C16 N4 C14 C26 177.1(3)
C17 N5 C18 P1 178.2(2)
C17 N5 C18 C19 0.1(3)
C17 N6 C19 C18 0.8(4)
C17 C32 C33 C34 177.9(3)
C17 C32 C37 C36 -177.5(3)
C18 P1 C12 N1 -55.6(3)
C18 P1 C12 C13 123.7(3)
C18 P1 C15 N3 55.2(3)
C18 P1 C15 C16 -127.7(3)
C18 N5 C17 N6 0.5(3)
C18 N5 C17 C32 -178.0(3)
C19 N6 C17 N5 -0.8(4)
C19 N6 C17 C32 177.7(3)
C20 C21 C22 C23 0.4(5)
C21 C20 C25 C24 0.1(4)
C21 C22 C23 C24 1.2(5)
C22 C23 C24 C25 -2.1(5)
C23 C24 C25 C20 1.5(5)
C25 C20 C21 C22 -1.0(4)
C26 C31 C30 C29 -0.1(5)
C27 C26 C31 C30 -0.7(4)
C29 C28 C27 C26 -1.1(5)
C30 C29 C28 C27 0.3(5)
C31 C26 C27 C28 1.3(4)
C31 C30 C29 C28 0.3(5)
C32 C37 C36 C35 -1.3(5)
C33 C32 C37 C36 2.0(5)
C35 C34 C33 C32 0.4(5)
C36 C35 C34 C33 0.2(5)
C37 C32 C33 C34 -1.6(5)
C37 C36 C35 C34 0.2(5)
